data_2219539
loop_
_publ_author_name
'Lu, Jiu-Fu'

_publ_section_title
;
 4-Hydroxy-<i>N</i>'-(2-hydroxy-3-methoxybenzylidene)benzohydrazide
 monohydrate
;
_journal_coeditor_code CI2678
_journal_issue 10
_journal_name_full 'Acta Crystallographica Section E'
_journal_page_first o2032
_journal_paper_doi 10.1107/S1600536808030894
_journal_volume 64
_journal_year 2008
_chemical_formula_iupac 'C15 H14 N2 O4, H2 O'
_chemical_formula_moiety 'C15 H14 N2 O4, H2 O'
_chemical_formula_sum 'C15 H16 N2 O5'
_chemical_formula_weight 304.30
_chemical_name_systematic
;4-Hydroxy-<i>N</i>'-(2-hydroxy-3-methoxybenzylidene)benzohydrazide
 monohydrate
;
_space_group_IT_number 7
_symmetry_cell_setting monoclinic
_symmetry_space_group_name_Hall 'P -2yac'
_symmetry_space_group_name_H-M 'P 1 n 1'
_atom_sites_solution_hydrogens geom
_atom_sites_solution_primary direct
_atom_sites_solution_secondary difmap
_audit_creation_method SHELXL-97
_cell_angle_alpha 90.00
_cell_angle_beta 95.724(7)
_cell_angle_gamma 90.00
_cell_formula_units_Z 2
_cell_length_a 4.891(2)
_cell_length_b 12.171(5)
_cell_length_c 12.371(5)
_cell_measurement_reflns_used 623
_cell_measurement_temperature 298(2)
_cell_measurement_theta_max 24.0
_cell_measurement_theta_min 2.3
_cell_volume 732.8(5)
_computing_cell_refinement 'SAINT (Bruker, 2004)'
_computing_data_collection 'APEX2 (Bruker, 2004)'
_computing_data_reduction 'SAINT (Bruker, 2004)'
_computing_molecular_graphics 'SHELXTL (Sheldrick, 2008)'
_computing_publication_material 'SHELXTL (Sheldrick, 2008)'
_computing_structure_refinement 'SHELXL97 (Sheldrick, 2008)'
_computing_structure_solution 'SHELXS97 (Sheldrick, 2008)'
_diffrn_ambient_temperature 298(2)
_diffrn_measured_fraction_theta_full 0.983
_diffrn_measured_fraction_theta_max 0.983
_diffrn_measurement_device_type 'Bruker APEXII CCD area-detector'
_diffrn_measurement_method '\w scans'
_diffrn_radiation_monochromator graphite
_diffrn_radiation_source 'fine-focus sealed tube'
_diffrn_radiation_type MoK\a
_diffrn_radiation_wavelength 0.71073
_diffrn_reflns_av_R_equivalents 0.0860
_diffrn_reflns_av_sigmaI/netI 0.0976
_diffrn_reflns_limit_h_max 6
_diffrn_reflns_limit_h_min -6
_diffrn_reflns_limit_k_max 15
_diffrn_reflns_limit_k_min -15
_diffrn_reflns_limit_l_max 15
_diffrn_reflns_limit_l_min -15
_diffrn_reflns_number 5972
_diffrn_reflns_theta_full 27.00
_diffrn_reflns_theta_max 27.00
_diffrn_reflns_theta_min 1.67
_diffrn_standards_number 0
_exptl_absorpt_coefficient_mu 0.105
_exptl_absorpt_correction_T_max 0.9927
_exptl_absorpt_correction_T_min 0.9917
_exptl_absorpt_correction_type multi-scan
_exptl_absorpt_process_details '(SADABS; Sheldrick, 2004)'
_exptl_crystal_colour colourless
_exptl_crystal_density_diffrn 1.379
_exptl_crystal_density_method 'not measured'
_exptl_crystal_description Block
_exptl_crystal_F_000 320
_exptl_crystal_size_max 0.08
_exptl_crystal_size_mid 0.07
_exptl_crystal_size_min 0.07
_refine_diff_density_max 0.135
_refine_diff_density_min -0.154
_refine_ls_extinction_method none
_refine_ls_goodness_of_fit_ref 0.917
_refine_ls_hydrogen_treatment mixed
_refine_ls_matrix_type full
_refine_ls_number_parameters 211
_refine_ls_number_reflns 1582
_refine_ls_number_restraints 6
_refine_ls_restrained_S_all 0.915
_refine_ls_R_factor_all 0.1248
_refine_ls_R_factor_gt 0.0510
_refine_ls_shift/su_max 0.001
_refine_ls_shift/su_max_lt 0.001
_refine_ls_shift/su_mean <0.001
_refine_ls_structure_factor_coef Fsqd
_refine_ls_weighting_details 'calc w=1/[\s^2^(Fo^2^)+(0.0473P)^2^] where P=(Fo^2^+2Fc^2^)/3'
_refine_ls_weighting_scheme calc
_refine_ls_wR_factor_gt 0.0966
_refine_ls_wR_factor_ref 0.1190
_reflns_number_gt 791
_reflns_number_total 1582
_reflns_threshold_expression I>2\s(I)
_cod_data_source_file ci2678.cif
_cod_data_source_block I
_cod_original_sg_symbol_H-M 'P n'
_cod_database_code 2219539
_cod_database_fobs_code 2219539

loop_
_symmetry_equiv_pos_as_xyz
'x, y, z'
'x+1/2, -y, z+1/2'

loop_
_atom_site_type_symbol
_atom_site_label
_atom_site_fract_x
_atom_site_fract_y
_atom_site_fract_z
_atom_site_U_iso_or_equiv
_atom_site_adp_type
_atom_site_calc_flag
_atom_site_refinement_flags
_atom_site_occupancy
O O1 0.2886(8) 0.7446(3) 0.9901(3) 0.0588(11) Uani d . 1
H H1 0.2167 0.8048 0.9782 0.088 Uiso calc R 1
O O2 0.6029(9) 0.5752(3) 1.0195(4) 0.0747(13) Uani d . 1
O O3 -0.1590(7) 1.0380(3) 0.9939(3) 0.0564(10) Uani d . 1
O O4 -0.9973(10) 1.3626(4) 0.7359(3) 0.0823(15) Uani d . 1
H H4 -1.0197 1.3619 0.6694 0.123 Uiso calc R 1
O O5 0.3665(9) 1.0067(4) 0.0948(3) 0.0717(13) Uani d D 1
N N1 0.1007(8) 0.9097(3) 0.8590(3) 0.0460(11) Uani d . 1
N N2 -0.0723(9) 0.9954(4) 0.8239(3) 0.0454(11) Uani d D 1
C C1 0.4174(11) 0.7745(4) 0.8075(5) 0.0494(14) Uani d . 1
C C2 0.4327(11) 0.7168(4) 0.9064(5) 0.0463(14) Uani d . 1
C C3 0.6063(12) 0.6245(5) 0.9194(5) 0.0579(17) Uani d . 1
C C4 0.7584(13) 0.5927(5) 0.8385(6) 0.072(2) Uani d . 1
H H4A 0.8732 0.5319 0.8484 0.087 Uiso calc R 1
C C5 0.7435(13) 0.6500(6) 0.7418(6) 0.073(2) Uani d . 1
H H5 0.8484 0.6279 0.6870 0.088 Uiso calc R 1
C C6 0.5746(12) 0.7393(5) 0.7267(5) 0.0594(16) Uani d . 1
H H6 0.5647 0.7771 0.6611 0.071 Uiso calc R 1
C C7 0.2392(11) 0.8680(4) 0.7868(4) 0.0485(14) Uani d . 1
H H7 0.2243 0.8993 0.7180 0.058 Uiso calc R 1
C C8 -0.2022(10) 1.0526(4) 0.8945(5) 0.0421(13) Uani d . 1
C C9 -0.4033(10) 1.1358(4) 0.8497(4) 0.0410(13) Uani d . 1
C C10 -0.5053(12) 1.2129(5) 0.9167(5) 0.0589(16) Uani d . 1
H H10 -0.4389 1.2138 0.9898 0.071 Uiso calc R 1
C C11 -0.6996(13) 1.2877(5) 0.8800(5) 0.0694(19) Uani d . 1
H H11 -0.7650 1.3381 0.9277 0.083 Uiso calc R 1
C C12 -0.7996(11) 1.2885(5) 0.7710(5) 0.0558(16) Uani d . 1
C C13 -0.7035(13) 1.2128(5) 0.7021(5) 0.0655(18) Uani d . 1
H H13 -0.7698 1.2125 0.6289 0.079 Uiso calc R 1
C C14 -0.5079(11) 1.1370(5) 0.7412(4) 0.0549(16) Uani d . 1
H H14 -0.4450 1.0857 0.6938 0.066 Uiso calc R 1
C C15 0.8230(15) 0.4970(7) 1.0500(8) 0.107(3) Uani d . 1
H H15A 0.7983 0.4329 1.0048 0.160 Uiso calc R 1
H H15B 0.8185 0.4763 1.1246 0.160 Uiso calc R 1
H H15C 0.9970 0.5302 1.0405 0.160 Uiso calc R 1
H H2 -0.076(13) 1.017(5) 0.7543(17) 0.080 Uiso d D 1
H H5A 0.211(5) 0.997(5) 0.058(4) 0.080 Uiso d D 1
H H5B 0.490(7) 0.992(5) 0.054(4) 0.080 Uiso d D 1

loop_
_atom_site_aniso_label
_atom_site_aniso_U_11
_atom_site_aniso_U_22
_atom_site_aniso_U_33
_atom_site_aniso_U_12
_atom_site_aniso_U_13
_atom_site_aniso_U_23
O1 0.063(3) 0.055(2) 0.057(2) 0.014(2) 0.001(2) 0.002(2)
O2 0.071(3) 0.059(2) 0.090(3) 0.024(2) -0.013(3) 0.007(2)
O3 0.056(3) 0.081(3) 0.032(2) 0.017(2) 0.0050(18) 0.007(2)
O4 0.090(4) 0.068(3) 0.086(3) 0.044(3) -0.002(3) -0.005(2)
O5 0.054(3) 0.122(4) 0.038(2) -0.011(3) 0.003(2) 0.005(2)
N1 0.042(3) 0.043(3) 0.051(3) 0.004(2) -0.004(2) -0.003(2)
N2 0.048(3) 0.050(3) 0.039(3) 0.009(2) 0.007(2) 0.002(2)
C1 0.043(3) 0.046(3) 0.057(4) 0.004(3) -0.004(3) -0.022(3)
C2 0.041(4) 0.046(3) 0.050(3) 0.001(3) -0.001(3) -0.014(3)
C3 0.047(4) 0.047(3) 0.076(5) 0.010(3) -0.012(4) -0.010(3)
C4 0.056(5) 0.063(4) 0.097(6) 0.025(4) -0.001(4) -0.027(4)
C5 0.052(4) 0.076(5) 0.091(6) 0.011(4) 0.011(4) -0.035(4)
C6 0.048(3) 0.065(4) 0.064(4) 0.001(3) 0.000(3) -0.017(3)
C7 0.050(4) 0.055(4) 0.041(3) 0.003(3) 0.001(3) -0.009(3)
C8 0.034(3) 0.042(3) 0.051(4) -0.001(3) 0.003(3) -0.005(3)
C9 0.041(3) 0.040(3) 0.042(3) 0.003(3) 0.002(3) -0.002(2)
C10 0.065(4) 0.068(4) 0.043(3) 0.009(4) -0.001(3) -0.007(3)
C11 0.078(5) 0.070(4) 0.059(5) 0.037(4) 0.008(4) -0.014(3)
C12 0.052(4) 0.049(3) 0.064(4) 0.017(3) -0.004(3) -0.001(3)
C13 0.076(5) 0.072(4) 0.047(4) 0.023(4) -0.003(3) 0.004(3)
C14 0.057(4) 0.063(4) 0.044(3) 0.025(3) 0.001(3) -0.007(3)
C15 0.066(5) 0.088(5) 0.160(8) 0.039(4) -0.015(5) 0.028(5)

loop_
_atom_type_symbol
_atom_type_description
_atom_type_scat_dispersion_real
_atom_type_scat_dispersion_imag
_atom_type_scat_source
C C 0.0033 0.0016 'International Tables Vol C Tables 4.2.6.8 and 6.1.1.4'
H H 0.0000 0.0000 'International Tables Vol C Tables 4.2.6.8 and 6.1.1.4'
N N 0.0061 0.0033 'International Tables Vol C Tables 4.2.6.8 and 6.1.1.4'
O O 0.0106 0.0060 'International Tables Vol C Tables 4.2.6.8 and 6.1.1.4'

loop_
_geom_angle_atom_site_label_1
_geom_angle_atom_site_label_2
_geom_angle_atom_site_label_3
_geom_angle
C2 O1 H1 109.5
C3 O2 C15 116.3(5)
C12 O4 H4 109.5
H5A O5 H5B 108(3)
C7 N1 N2 115.5(4)
C8 N2 N1 120.4(4)
C8 N2 H2 121(4)
N1 N2 H2 118(4)
C6 C1 C2 119.2(5)
C6 C1 C7 119.0(6)
C2 C1 C7 121.8(5)
O1 C2 C3 117.8(5)
O1 C2 C1 123.7(5)
C3 C2 C1 118.5(5)
C4 C3 O2 126.4(6)
C4 C3 C2 120.7(6)
O2 C3 C2 112.9(5)
C3 C4 C5 120.5(6)
C3 C4 H4A 119.7
C5 C4 H4A 119.7
C6 C5 C4 120.0(6)
C6 C5 H5 120.0
C4 C5 H5 120.0
C5 C6 C1 121.1(6)
C5 C6 H6 119.4
C1 C6 H6 119.4
N1 C7 C1 122.9(5)
N1 C7 H7 118.5
C1 C7 H7 118.5
O3 C8 N2 122.1(5)
O3 C8 C9 120.7(5)
N2 C8 C9 117.1(5)
C10 C9 C14 117.0(5)
C10 C9 C8 120.5(5)
C14 C9 C8 122.5(5)
C11 C10 C9 122.5(5)
C11 C10 H10 118.8
C9 C10 H10 118.8
C10 C11 C12 119.7(5)
C10 C11 H11 120.2
C12 C11 H11 120.2
O4 C12 C13 121.6(5)
O4 C12 C11 119.0(5)
C13 C12 C11 119.4(5)
C12 C13 C14 120.0(6)
C12 C13 H13 120.0
C14 C13 H13 120.0
C13 C14 C9 121.5(5)
C13 C14 H14 119.3
C9 C14 H14 119.3
O2 C15 H15A 109.5
O2 C15 H15B 109.5
H15A C15 H15B 109.5
O2 C15 H15C 109.5
H15A C15 H15C 109.5
H15B C15 H15C 109.5

loop_
_geom_bond_atom_site_label_1
_geom_bond_atom_site_label_2
_geom_bond_distance
O1 C2 1.352(6)
O1 H1 0.82
O2 C3 1.377(7)
O2 C15 1.459(7)
O3 C8 1.240(6)
O4 C12 1.361(6)
O4 H4 0.82
O5 H5A 0.86(3)
O5 H5B 0.84(4)
N1 C7 1.279(6)
N1 N2 1.385(6)
N2 C8 1.328(6)
N2 H2 0.90(3)
C1 C6 1.388(7)
C1 C2 1.407(7)
C1 C7 1.440(7)
C2 C3 1.407(7)
C3 C4 1.362(8)
C4 C5 1.379(8)
C4 H4A 0.93
C5 C6 1.367(8)
C5 H5 0.93
C6 H6 0.93
C7 H7 0.93
C8 C9 1.480(7)
C9 C10 1.378(7)
C9 C14 1.388(6)
C10 C11 1.361(7)
C10 H10 0.93
C11 C12 1.388(8)
C11 H11 0.93
C12 C13 1.369(7)
C13 C14 1.381(7)
C13 H13 0.93
C14 H14 0.93
C15 H15A 0.96
C15 H15B 0.96
C15 H15C 0.96

loop_
_geom_hbond_atom_site_label_D
_geom_hbond_atom_site_label_H
_geom_hbond_atom_site_label_A
_geom_hbond_site_symmetry_A
_geom_hbond_distance_DH
_geom_hbond_distance_HA
_geom_hbond_distance_DA
_geom_hbond_angle_DHA
O1 H1 N1 . 0.82 1.99 2.687(5) 142
N2 H2 O5 2_475 0.90(3) 1.99(3) 2.820(5) 154(5)
O4 H4 O2 2_374 0.82 2.15 2.872(7) 147
O5 H5A O3 1_554 0.86(3) 1.97(3) 2.769(6) 156(6)
O5 H5B O3 1_654 0.84(4) 2.01(3) 2.769(6) 148(5)
C7 H7 O5 2_475 0.93 2.48 3.229(7) 138
C14 H14 O5 2_475 0.93 2.34 3.218(7) 158

loop_
_cod_related_entry_id
_cod_related_entry_database
_cod_related_entry_code
1 ChemSpider 30655614
